data_2215058
loop_
_publ_author_name
'Muhammad Idiris Saleh'
'Eny Kusrini'
'Hoong-Kun Fun'
'Jeannie Bee-Jan Teh'

_publ_section_title
;
 Dicyclohexano-18-crown-6 hydroxonium tribromide
;
_journal_coeditor_code CI2434
_journal_issue 9
_journal_name_full 'Acta Crystallographica Section E'
_journal_page_first o3790
_journal_page_last o3791
_journal_paper_doi 10.1107/S1600536807039244
_journal_volume 63
_journal_year 2007
_chemical_formula_iupac 'C20 H36 O6 , H3 O + , Br3 -'
_chemical_formula_moiety 'C20 H36 O6 , H3 O + , Br3 -'
_chemical_formula_sum 'C20 H39 Br3 O7'
_chemical_formula_weight 631.24
_chemical_name_systematic
;
Dicyclohexano-18-crown-6 hydroxonium tribromide
;
_space_group_IT_number 19
_symmetry_cell_setting orthorhombic
_symmetry_space_group_name_Hall 'P 2ac 2ab'
_symmetry_space_group_name_H-M 'P 21 21 21'
_atom_sites_solution_hydrogens geom
_atom_sites_solution_primary direct
_atom_sites_solution_secondary difmap
_audit_creation_method SHELXL97
_cell_angle_alpha 90.00
_cell_angle_beta 90.00
_cell_angle_gamma 90.00
_cell_formula_units_Z 4
_cell_length_a 8.2703(9)
_cell_length_b 13.1939(14)
_cell_length_c 23.363(3)
_cell_measurement_reflns_used 5411
_cell_measurement_temperature 100.00(10)
_cell_measurement_theta_max 24.50
_cell_measurement_theta_min 1.74
_cell_volume 2549.3(5)
_computing_cell_refinement APEX2
_computing_data_collection 'APEX2 (Bruker, 2005)'
_computing_data_reduction 'SAINT (Bruker, 2005)'
_computing_molecular_graphics SHELXTL
_computing_publication_material 'SHELXTL and PLATON (Spek, 2003)'
_computing_structure_refinement SHELXTL
_computing_structure_solution 'SHELXTL (Sheldrick, 1998)'
_diffrn_ambient_temperature 100.00(10)
_diffrn_detector_area_resol_mean 8.33
_diffrn_measured_fraction_theta_full 1.000
_diffrn_measured_fraction_theta_max 1.000
_diffrn_measurement_device_type 'Bruker SMART APEX2 CCD area-detector'
_diffrn_measurement_method \w
_diffrn_radiation_monochromator graphite
_diffrn_radiation_source 'fine-focus sealed tube'
_diffrn_radiation_type MoK\a
_diffrn_radiation_wavelength 0.71073
_diffrn_reflns_av_R_equivalents 0.0892
_diffrn_reflns_av_sigmaI/netI 0.0680
_diffrn_reflns_limit_h_max 10
_diffrn_reflns_limit_h_min -10
_diffrn_reflns_limit_k_max 17
_diffrn_reflns_limit_k_min -17
_diffrn_reflns_limit_l_max 30
_diffrn_reflns_limit_l_min -30
_diffrn_reflns_number 31119
_diffrn_reflns_theta_full 27.50
_diffrn_reflns_theta_max 27.50
_diffrn_reflns_theta_min 1.74
_diffrn_standards_number 0
_exptl_absorpt_coefficient_mu 4.783
_exptl_absorpt_correction_T_max 0.6286
_exptl_absorpt_correction_T_min 0.2475
_exptl_absorpt_correction_type multi-scan
_exptl_absorpt_process_details '(SADABS; Bruker, 2005)'
_exptl_crystal_colour orange
_exptl_crystal_density_diffrn 1.645
_exptl_crystal_density_method 'not measured'
_exptl_crystal_description needle
_exptl_crystal_F_000 1280
_exptl_crystal_size_max 0.41
_exptl_crystal_size_mid 0.11
_exptl_crystal_size_min 0.11
_refine_diff_density_max 0.870
_refine_diff_density_min -0.812
_refine_ls_abs_structure_details 'Flack (1983), with 2535 Friedel pairs'
_refine_ls_abs_structure_Flack 0.638(14)
_refine_ls_extinction_method none
_refine_ls_goodness_of_fit_ref 1.093
_refine_ls_hydrogen_treatment mixed
_refine_ls_matrix_type full
_refine_ls_number_parameters 281
_refine_ls_number_reflns 5850
_refine_ls_number_restraints 6
_refine_ls_restrained_S_all 1.093
_refine_ls_R_factor_all 0.0815
_refine_ls_R_factor_gt 0.0428
_refine_ls_shift/su_max 0.001
_refine_ls_shift/su_mean 0.000
_refine_ls_structure_factor_coef Fsqd
_refine_ls_weighting_details 'calc w = 1/[\s^2^(Fo^2^)+(0.0578P)^2^+1.0999P] where P=(Fo^2^+2Fc^2^)/3'
_refine_ls_weighting_scheme calc
_refine_ls_wR_factor_gt 0.0945
_refine_ls_wR_factor_ref 0.1223
_reflns_number_gt 4248
_reflns_number_total 5850
_reflns_threshold_expression I>2\s(I)
_cod_data_source_file ci2434.cif
_cod_data_source_block I
_cod_database_code 2215058
_cod_database_fobs_code 2215058

loop_
_symmetry_equiv_pos_as_xyz
'x, y, z'
'-x+1/2, -y, z+1/2'
'-x, y+1/2, -z+1/2'
'x+1/2, -y+1/2, -z'

loop_
_atom_site_type_symbol
_atom_site_label
_atom_site_fract_x
_atom_site_fract_y
_atom_site_fract_z
_atom_site_U_iso_or_equiv
_atom_site_adp_type
_atom_site_calc_flag
_atom_site_refinement_flags
_atom_site_occupancy
Br Br1 0.50581(7) 0.45651(5) 0.20640(2) 0.02836(15) Uani d . 1
Br Br2 0.46209(9) 0.57409(6) 0.28793(3) 0.0431(2) Uani d . 1
Br Br3 0.54389(9) 0.33108(5) 0.11935(3) 0.03887(19) Uani d . 1
O O1 0.9888(5) 0.5804(3) 0.13934(16) 0.0259(9) Uani d . 1
O O2 0.9961(5) 0.4629(3) 0.03717(16) 0.0253(8) Uani d . 1
O O3 0.7158(4) 0.4708(3) -0.03546(17) 0.0230(9) Uani d . 1
O O4 0.5259(4) 0.6398(3) -0.02434(15) 0.0196(8) Uani d . 1
O O5 0.5170(5) 0.7480(3) 0.07877(15) 0.0212(8) Uani d . 1
O O6 0.7817(5) 0.7404(3) 0.15891(17) 0.0238(9) Uani d . 1
C C1 1.1254(7) 0.5219(5) 0.1214(3) 0.0303(15) Uani d . 1
H H1A 1.1872 0.5008 0.1546 0.036 Uiso calc R 1
H H1B 1.1948 0.5629 0.0973 0.036 Uiso calc R 1
C C2 1.0695(7) 0.4312(5) 0.0892(3) 0.0281(14) Uani d . 1
H H2A 1.1607 0.3872 0.0810 0.034 Uiso calc R 1
H H2B 0.9923 0.3934 0.1120 0.034 Uiso calc R 1
C C3 0.9354(7) 0.3796(5) 0.0057(2) 0.0257(13) Uani d . 1
H H3A 0.8548 0.3441 0.0282 0.031 Uiso calc R 1
H H3B 1.0226 0.3327 -0.0026 0.031 Uiso calc R 1
C C4 0.8615(7) 0.4154(5) -0.0490(3) 0.0282(14) Uani d . 1
H H4A 0.9367 0.4588 -0.0693 0.034 Uiso calc R 1
H H4B 0.8360 0.3579 -0.0733 0.034 Uiso calc R 1
C C5 0.6289(6) 0.5088(4) -0.0847(2) 0.0193(12) Uani d . 1
H H5A 0.6950 0.5600 -0.1041 0.023 Uiso calc R 1
C C6 0.5845(7) 0.4259(5) -0.1271(2) 0.0249(13) Uani d . 1
H H6A 0.6821 0.3938 -0.1412 0.030 Uiso calc R 1
H H6B 0.5280 0.4554 -0.1594 0.030 Uiso calc R 1
C C7 0.4765(8) 0.3463(4) -0.0985(3) 0.0290(14) Uani d . 1
H H7A 0.4443 0.2960 -0.1265 0.035 Uiso calc R 1
H H7B 0.5366 0.3121 -0.0685 0.035 Uiso calc R 1
C C8 0.3263(7) 0.3961(5) -0.0729(3) 0.0303(15) Uani d . 1
H H8A 0.2601 0.4232 -0.1036 0.036 Uiso calc R 1
H H8B 0.2632 0.3453 -0.0529 0.036 Uiso calc R 1
C C9 0.3699(7) 0.4806(5) -0.0318(3) 0.0238(14) Uani d . 1
H H9A 0.4249 0.4525 0.0012 0.029 Uiso calc R 1
H H9B 0.2721 0.5137 -0.0186 0.029 Uiso calc R 1
C C10 0.4794(7) 0.5582(4) -0.0611(2) 0.0227(12) Uani d . 1
H H10A 0.4193 0.5872 -0.0933 0.027 Uiso calc R 1
C C11 0.3958(7) 0.7063(5) -0.0104(3) 0.0261(14) Uani d . 1
H H11A 0.3113 0.6686 0.0090 0.031 Uiso calc R 1
H H11B 0.3505 0.7344 -0.0453 0.031 Uiso calc R 1
C C12 0.4534(7) 0.7904(4) 0.0272(2) 0.0230(13) Uani d . 1
H H12A 0.5366 0.8290 0.0078 0.028 Uiso calc R 1
H H12B 0.3645 0.8356 0.0361 0.028 Uiso calc R 1
C C13 0.5503(7) 0.8242(5) 0.1199(2) 0.0231(12) Uani d . 1
H H13A 0.4511 0.8591 0.1301 0.028 Uiso calc R 1
H H13B 0.6248 0.8735 0.1040 0.028 Uiso calc R 1
C C14 0.6237(7) 0.7760(5) 0.1725(3) 0.0268(14) Uani d . 1
H H14A 0.6296 0.8253 0.2032 0.032 Uiso calc R 1
H H14B 0.5567 0.7200 0.1852 0.032 Uiso calc R 1
C C15 0.8604(7) 0.6903(5) 0.2066(3) 0.0259(13) Uani d . 1
H H15A 0.7941 0.6332 0.2196 0.031 Uiso calc R 1
C C16 0.8918(8) 0.7619(5) 0.2565(3) 0.0309(15) Uani d . 1
H H16A 0.7895 0.7876 0.2707 0.037 Uiso calc R 1
H H16B 0.9433 0.7246 0.2874 0.037 Uiso calc R 1
C C17 0.9985(9) 0.8501(5) 0.2396(2) 0.0310(14) Uani d . 1
H H17A 1.0187 0.8925 0.2727 0.037 Uiso calc R 1
H H17B 0.9438 0.8908 0.2109 0.037 Uiso calc R 1
C C18 1.1579(7) 0.8118(5) 0.2156(3) 0.0328(16) Uani d . 1
H H18A 1.2188 0.7795 0.2461 0.039 Uiso calc R 1
H H18B 1.2206 0.8690 0.2020 0.039 Uiso calc R 1
C C19 1.1349(7) 0.7362(5) 0.1667(3) 0.0276(14) Uani d . 1
H H19A 1.0902 0.7709 0.1337 0.033 Uiso calc R 1
H H19B 1.2388 0.7081 0.1558 0.033 Uiso calc R 1
C C20 1.0221(7) 0.6514(4) 0.1847(2) 0.0233(13) Uani d . 1
H H20A 1.0743 0.6141 0.2160 0.028 Uiso calc R 1
O O7 0.6958(5) 0.5617(4) 0.0781(2) 0.0392(12) Uani d D 1
H H7OA 0.703(8) 0.539(4) 0.0434(10) 0.059 Uiso d D 1
H H7OB 0.655(8) 0.512(3) 0.097(2) 0.059 Uiso d D 1
H H7OC 0.622(6) 0.608(4) 0.077(3) 0.059 Uiso d D 1

loop_
_atom_site_aniso_label
_atom_site_aniso_U_11
_atom_site_aniso_U_22
_atom_site_aniso_U_33
_atom_site_aniso_U_12
_atom_site_aniso_U_13
_atom_site_aniso_U_23
Br1 0.0157(2) 0.0360(3) 0.0334(3) -0.0008(3) -0.0016(2) 0.0130(3)
Br2 0.0440(4) 0.0503(4) 0.0349(4) 0.0017(3) 0.0087(3) 0.0050(3)
Br3 0.0446(4) 0.0289(3) 0.0431(4) -0.0083(3) 0.0040(3) 0.0028(3)
O1 0.0150(19) 0.024(2) 0.039(2) 0.0024(19) -0.0083(18) -0.0019(17)
O2 0.0186(18) 0.025(2) 0.032(2) 0.002(2) -0.0020(18) 0.0023(17)
O3 0.0146(19) 0.028(2) 0.026(2) 0.0076(18) 0.0023(16) 0.0007(19)
O4 0.0102(19) 0.023(2) 0.025(2) 0.0016(17) -0.0028(16) -0.0025(15)
O5 0.017(2) 0.022(2) 0.0242(19) 0.0011(18) -0.0041(17) -0.0007(15)
O6 0.016(2) 0.031(3) 0.025(2) 0.0010(18) -0.0008(16) 0.0019(19)
C1 0.012(3) 0.033(4) 0.046(4) 0.009(3) -0.007(3) 0.002(3)
C2 0.020(3) 0.026(3) 0.038(3) 0.012(3) 0.001(3) 0.004(3)
C3 0.020(3) 0.023(3) 0.034(3) 0.003(3) 0.007(3) 0.004(3)
C4 0.019(3) 0.029(4) 0.036(4) 0.010(3) 0.010(3) -0.002(3)
C5 0.011(3) 0.023(3) 0.025(3) -0.005(2) 0.001(2) 0.005(3)
C6 0.021(3) 0.027(3) 0.026(3) -0.003(3) 0.004(2) -0.004(3)
C7 0.029(3) 0.020(3) 0.038(3) -0.003(3) 0.009(3) -0.006(3)
C8 0.018(3) 0.029(4) 0.044(4) -0.006(3) 0.003(3) 0.000(3)
C9 0.018(3) 0.023(3) 0.030(3) 0.001(2) 0.005(2) 0.002(3)
C10 0.025(3) 0.020(3) 0.024(3) 0.001(3) 0.004(2) -0.002(2)
C11 0.013(3) 0.028(4) 0.037(4) 0.005(3) -0.004(3) 0.003(3)
C12 0.013(3) 0.027(3) 0.029(3) 0.007(2) -0.001(2) 0.000(2)
C13 0.013(3) 0.032(3) 0.024(3) 0.000(3) 0.001(2) 0.001(3)
C14 0.013(3) 0.040(4) 0.028(3) -0.001(3) 0.002(2) -0.002(3)
C15 0.024(3) 0.026(3) 0.028(3) 0.000(3) -0.003(3) 0.006(3)
C16 0.027(3) 0.037(4) 0.029(3) -0.006(3) -0.005(3) 0.008(3)
C17 0.034(3) 0.035(4) 0.024(3) -0.005(3) -0.006(3) 0.000(2)
C18 0.022(3) 0.036(4) 0.040(4) -0.007(3) -0.009(3) 0.005(3)
C19 0.018(3) 0.030(4) 0.035(4) -0.003(3) -0.005(3) 0.007(3)
C20 0.018(3) 0.024(3) 0.028(3) -0.003(3) -0.009(3) 0.006(2)
O7 0.033(2) 0.044(3) 0.041(3) 0.002(2) 0.004(2) 0.002(2)

loop_
_atom_type_symbol
_atom_type_description
_atom_type_scat_dispersion_real
_atom_type_scat_dispersion_imag
_atom_type_scat_source
C C 0.0033 0.0016 'International Tables Vol C Tables 4.2.6.8 and 6.1.1.4'
H H 0.0000 0.0000 'International Tables Vol C Tables 4.2.6.8 and 6.1.1.4'
O O 0.0106 0.0060 'International Tables Vol C Tables 4.2.6.8 and 6.1.1.4'
Br Br -0.2901 2.4595 'International Tables Vol C Tables 4.2.6.8 and 6.1.1.4'

loop_
_geom_angle_atom_site_label_1
_geom_angle_atom_site_label_2
_geom_angle_atom_site_label_3
_geom_angle
Br2 Br1 Br3 178.48(4)
C1 O1 C20 114.5(4)
C3 O2 C2 111.6(4)
C4 O3 C5 114.6(4)
C11 O4 C10 113.4(4)
C13 O5 C12 111.4(4)
C14 O6 C15 113.0(4)
O1 C1 C2 109.7(5)
O1 C1 H1A 109.7
C2 C1 H1A 109.7
O1 C1 H1B 109.7
C2 C1 H1B 109.7
H1A C1 H1B 108.2
O2 C2 C1 109.2(5)
O2 C2 H2A 109.8
C1 C2 H2A 109.8
O2 C2 H2B 109.8
C1 C2 H2B 109.8
H2A C2 H2B 108.3
O2 C3 C4 110.2(5)
O2 C3 H3A 109.6
C4 C3 H3A 109.6
O2 C3 H3B 109.6
C4 C3 H3B 109.6
H3A C3 H3B 108.1
O3 C4 C3 108.3(5)
O3 C4 H4A 110.0
C3 C4 H4A 110.0
O3 C4 H4B 110.0
C3 C4 H4B 110.0
H4A C4 H4B 108.4
O3 C5 C10 105.5(4)
O3 C5 C6 112.8(5)
C10 C5 C6 110.6(4)
O3 C5 H5A 109.3
C10 C5 H5A 109.3
C6 C5 H5A 109.3
C5 C6 C7 110.5(5)
C5 C6 H6A 109.5
C7 C6 H6A 109.5
C5 C6 H6B 109.5
C7 C6 H6B 109.5
H6A C6 H6B 108.1
C8 C7 C6 110.5(5)
C8 C7 H7A 109.6
C6 C7 H7A 109.6
C8 C7 H7B 109.6
C6 C7 H7B 109.6
H7A C7 H7B 108.1
C9 C8 C7 111.8(5)
C9 C8 H8A 109.3
C7 C8 H8A 109.3
C9 C8 H8B 109.3
C7 C8 H8B 109.3
H8A C8 H8B 107.9
C8 C9 C10 110.5(5)
C8 C9 H9A 109.5
C10 C9 H9A 109.5
C8 C9 H9B 109.5
C10 C9 H9B 109.5
H9A C9 H9B 108.1
O4 C10 C5 109.0(4)
O4 C10 C9 113.3(4)
C5 C10 C9 111.2(5)
O4 C10 H10A 107.7
C5 C10 H10A 107.7
C9 C10 H10A 107.7
O4 C11 C12 110.5(5)
O4 C11 H11A 109.5
C12 C11 H11A 109.5
O4 C11 H11B 109.5
C12 C11 H11B 109.5
H11A C11 H11B 108.1
O5 C12 C11 108.9(5)
O5 C12 H12A 109.9
C11 C12 H12A 109.9
O5 C12 H12B 109.9
C11 C12 H12B 109.9
H12A C12 H12B 108.3
O5 C13 C14 109.3(5)
O5 C13 H13A 109.8
C14 C13 H13A 109.8
O5 C13 H13B 109.8
C14 C13 H13B 109.8
H13A C13 H13B 108.3
O6 C14 C13 109.0(5)
O6 C14 H14A 109.9
C13 C14 H14A 109.9
O6 C14 H14B 109.9
C13 C14 H14B 109.9
H14A C14 H14B 108.3
O6 C15 C20 106.8(5)
O6 C15 C16 112.5(5)
C20 C15 C16 108.5(5)
O6 C15 H15A 109.6
C20 C15 H15A 109.6
C16 C15 H15A 109.6
C17 C16 C15 112.0(5)
C17 C16 H16A 109.2
C15 C16 H16A 109.2
C17 C16 H16B 109.2
C15 C16 H16B 109.2
H16A C16 H16B 107.9
C16 C17 C18 110.3(5)
C16 C17 H17A 109.6
C18 C17 H17A 109.6
C16 C17 H17B 109.6
C18 C17 H17B 109.6
H17A C17 H17B 108.1
C17 C18 C19 112.6(5)
C17 C18 H18A 109.1
C19 C18 H18A 109.1
C17 C18 H18B 109.1
C19 C18 H18B 109.1
H18A C18 H18B 107.8
C20 C19 C18 110.4(5)
C20 C19 H19A 109.6
C18 C19 H19A 109.6
C20 C19 H19B 109.6
C18 C19 H19B 109.6
H19A C19 H19B 108.1
O1 C20 C19 113.1(5)
O1 C20 C15 107.4(4)
C19 C20 C15 112.6(5)
O1 C20 H20A 107.8
C19 C20 H20A 107.8
C15 C20 H20A 107.8
H7OA O7 H7OB 104(5)
H7OA O7 H7OC 105(6)
H7OB O7 H7OC 106(6)

loop_
_geom_bond_atom_site_label_1
_geom_bond_atom_site_label_2
_geom_bond_distance
Br1 Br2 2.4831(9)
Br1 Br3 2.6408(9)
O1 C1 1.430(7)
O1 C20 1.442(7)
O2 C3 1.415(7)
O2 C2 1.422(7)
O3 C4 1.444(7)
O3 C5 1.446(7)
O4 C11 1.427(7)
O4 C10 1.429(6)
O5 C13 1.418(7)
O5 C12 1.428(7)
O6 C14 1.425(7)
O6 C15 1.450(7)
C1 C2 1.488(9)
C1 H1A 0.97
C1 H1B 0.97
C2 H2A 0.97
C2 H2B 0.97
C3 C4 1.492(8)
C3 H3A 0.97
C3 H3B 0.97
C4 H4A 0.97
C4 H4B 0.97
C5 C10 1.503(8)
C5 C6 1.521(8)
C5 H5A 0.98
C6 C7 1.531(8)
C6 H6A 0.97
C6 H6B 0.97
C7 C8 1.527(8)
C7 H7A 0.97
C7 H7B 0.97
C8 C9 1.516(9)
C8 H8A 0.97
C8 H8B 0.97
C9 C10 1.528(8)
C9 H9A 0.97
C9 H9B 0.97
C10 H10A 0.98
C11 C12 1.494(8)
C11 H11A 0.97
C11 H11B 0.97
C12 H12A 0.97
C12 H12B 0.97
C13 C14 1.511(8)
C13 H13A 0.97
C13 H13B 0.97
C14 H14A 0.97
C14 H14B 0.97
C15 C20 1.521(8)
C15 C16 1.522(9)
C15 H15A 0.98
C16 C17 1.513(9)
C16 H16A 0.97
C16 H16B 0.97
C17 C18 1.519(9)
C17 H17A 0.97
C17 H17B 0.97
C18 C19 1.530(9)
C18 H18A 0.97
C18 H18B 0.97
C19 C20 1.518(8)
C19 H19A 0.97
C19 H19B 0.97
C20 H20A 0.98
O7 H7OA 0.87(3)
O7 H7OB 0.86(5)
O7 H7OC 0.86(5)

loop_
_geom_hbond_atom_site_label_D
_geom_hbond_atom_site_label_H
_geom_hbond_atom_site_label_A
_geom_hbond_distance_DH
_geom_hbond_distance_HA
_geom_hbond_distance_DA
_geom_hbond_angle_DHA
O7 H7OA O3 0.87(3) 2.05(3) 2.916(6) 174(6)
O7 H7OA O4 0.87(3) 2.53(5) 2.960(6) 111(5)
O7 H7OB Br3 0.86(5) 2.61(4) 3.430(5) 160(4)
O7 H7OC O4 0.86(5) 2.53(7) 2.960(6) 112(5)
O7 H7OC O5 0.86(5) 2.04(5) 2.869(6) 160(5)

loop_
_geom_torsion_atom_site_label_1
_geom_torsion_atom_site_label_2
_geom_torsion_atom_site_label_3
_geom_torsion_atom_site_label_4
_geom_torsion
_geom_torsion_publ_flag
C20 O1 C1 C2 162.0(5) y
C3 O2 C2 C1 -177.9(5) y
O1 C1 C2 O2 66.3(6) y
C2 O2 C3 C4 -179.1(4) y
C5 O3 C4 C3 -179.0(5) y
O2 C3 C4 O3 -69.0(6) y
C4 O3 C5 C10 177.1(5) y
C4 O3 C5 C6 56.2(6) y
O3 C5 C6 C7 60.0(6) ?
C10 C5 C6 C7 -57.9(6) ?
C5 C6 C7 C8 56.1(7) ?
C6 C7 C8 C9 -55.2(7) ?
C7 C8 C9 C10 55.0(7) ?
C11 O4 C10 C5 166.1(5) y
C11 O4 C10 C9 -69.6(6) ?
O3 C5 C10 O4 61.3(5) y
C6 C5 C10 O4 -176.4(4) ?
O3 C5 C10 C9 -64.3(6) ?
C6 C5 C10 C9 58.1(6) ?
C8 C9 C10 O4 -179.6(5) ?
C8 C9 C10 C5 -56.4(6) ?
C10 O4 C11 C12 -179.1(4) y
C13 O5 C12 C11 -170.8(4) y
O4 C11 C12 O5 -60.2(6) y
C12 O5 C13 C14 -177.6(4) y
C15 O6 C14 C13 -178.5(5) y
O5 C13 C14 O6 69.3(6) y
C14 O6 C15 C20 176.7(5) y
C14 O6 C15 C16 -64.3(6) ?
O6 C15 C16 C17 -59.5(7) ?
C20 C15 C16 C17 58.5(7) ?
C15 C16 C17 C18 -57.3(7) ?
C16 C17 C18 C19 53.9(7) ?
C17 C18 C19 C20 -52.6(7) ?
C1 O1 C20 C19 66.7(6) ?
C1 O1 C20 C15 -168.4(5) y
C18 C19 C20 O1 176.9(5) ?
C18 C19 C20 C15 54.9(6) ?
O6 C15 C20 O1 -61.0(6) y
C16 C15 C20 O1 177.4(4) ?
O6 C15 C20 C19 64.1(6) ?
C16 C15 C20 C19 -57.4(6) ?
